data_7049015
loop_
_publ_author_name
'Costes, Jean-Pierre'
'Mallet-Ladeira, Sonia'
'Vendier, Laure'
'Maurice, R\'emi'
'Wernsdorfer, Wolfgang'

_publ_section_title
;
 Influence of ancillary ligands and solvents on the nuclearity of Ni-Ln
 complexes.
;
_journal_issue 10
_journal_name_full 'Dalton transactions (Cambridge, England : 2003)'
_journal_page_first 3404
_journal_page_last 3414
_journal_paper_doi 10.1039/c9dt00370c
_journal_volume 48
_journal_year 2019
_chemical_absolute_configuration unk
_chemical_compound_source 'synthesis as described'
_chemical_formula_moiety 'C21 H36 Cl3 N2 Ni1 O10 Y'
_chemical_formula_sum 'C21 H36 Cl3 N2 Ni O10 Y'
_chemical_formula_weight 730.49
_space_group_IT_number 29
_space_group_name_Hall 'P 2c -2ac'
_space_group_name_H-M_alt 'P c a 21'
_symmetry_cell_setting orthorhombic
_symmetry_Int_Tables_number 29
_symmetry_space_group_name_Hall 'P 2c -2ac'
_symmetry_space_group_name_H-M 'P c a 21'
_atom_sites_solution_hydrogens mixed
_audit_creation_date 2019-02-11T16:52:28-00:00
_audit_creation_method 'WinGX routine CIF_UPDATE'
_audit_update_record
;
2019-02-11 deposited with the CCDC.    2019-02-13 downloaded from the CCDC.
;
_cell_angle_alpha 90
_cell_angle_beta 90
_cell_angle_gamma 90
_cell_formula_units_Z 4
_cell_length_a 8.8025(2)
_cell_length_b 16.3713(4)
_cell_length_c 20.1951(5)
_cell_measurement_reflns_used 14016
_cell_measurement_temperature 180(2)
_cell_measurement_theta_max 31.2971
_cell_measurement_theta_min 3.0199
_cell_measurement_wavelength 0.71073
_cell_volume 2910.28(12)
_computing_cell_refinement
;
        CrysAlisPro, Oxford Diffraction Ltd.,
        Version 1.171.33.66 (release 28-04-2010 CrysAlis171 .NET)
        (compiled Apr 28 2010,14:27:37)
;
_computing_data_collection
;
        CrysAlisPro, Oxford Diffraction Ltd.,
        Version 1.171.33.66 (release 28-04-2010 CrysAlis171 .NET)
        (compiled Apr 28 2010,14:27:37)
;
_computing_data_reduction
;
        CrysAlisPro, Oxford Diffraction Ltd.,
        Version 1.171.33.66 (release 28-04-2010 CrysAlis171 .NET)
        (compiled Apr 28 2010,14:27:37)
;
_computing_molecular_graphics 'Ortep-3 for Windows (Farrugia, 1997)'
_computing_publication_material 'WinGX publication routines (Farrugia, 1999)'
_computing_structure_refinement 'SHELXL-2016/4 (Sheldrick, 2016)'
_computing_structure_solution 'SIR92 (Giacovazzo et al, 1993)'
_diffrn_ambient_temperature 180(2)
_diffrn_detector_area_resol_mean 8.2632
_diffrn_measured_fraction_theta_full 0.998
_diffrn_measured_fraction_theta_max 0.998
_diffrn_measurement_device_type 'Xcalibur, Sapphire1, long nozzle'
_diffrn_measurement_method '\w scans'
_diffrn_orient_matrix_UB_11 -0.0013773
_diffrn_orient_matrix_UB_12 -0.015735
_diffrn_orient_matrix_UB_13 -0.0327185
_diffrn_orient_matrix_UB_21 -0.0372475
_diffrn_orient_matrix_UB_22 0.0358892
_diffrn_orient_matrix_UB_23 -0.0110514
_diffrn_orient_matrix_UB_31 0.0714322
_diffrn_orient_matrix_UB_32 0.0184921
_diffrn_orient_matrix_UB_33 -0.0063918
_diffrn_radiation_monochromator graphite
_diffrn_radiation_probe x-ray
_diffrn_radiation_type MoK\a
_diffrn_radiation_wavelength 0.71073
_diffrn_reflns_av_R_equivalents 0.0346
_diffrn_reflns_av_unetI/netI 0.056
_diffrn_reflns_Laue_measured_fraction_full 0.998
_diffrn_reflns_Laue_measured_fraction_max 0.998
_diffrn_reflns_limit_h_max 11
_diffrn_reflns_limit_h_min -9
_diffrn_reflns_limit_k_max 20
_diffrn_reflns_limit_k_min -18
_diffrn_reflns_limit_l_max 24
_diffrn_reflns_limit_l_min -25
_diffrn_reflns_number 20707
_diffrn_reflns_point_group_measured_fraction_full 0.998
_diffrn_reflns_point_group_measured_fraction_max 0.998
_diffrn_reflns_theta_full 25.242
_diffrn_reflns_theta_max 26.371
_diffrn_reflns_theta_min 3.204
_exptl_absorpt_coefficient_mu 2.959
_exptl_absorpt_correction_T_max 0.8742
_exptl_absorpt_correction_T_min 0.4495
_exptl_absorpt_correction_type multi-scan
_exptl_absorpt_process_details
;
        CrysAlisPro, Oxford Diffraction Ltd.,
        Version 1.171.33.66 (release 28-04-2010 CrysAlis171 .NET)
        (compiled Apr 28 2010,14:27:37)
        Empirical absorption correction using spherical harmonics,
 implemented in SCALE3 ABSPACK scaling algorithm.
;
_exptl_crystal_colour green
_exptl_crystal_density_diffrn 1.667
_exptl_crystal_density_method 'not measured'
_exptl_crystal_description block
_exptl_crystal_F_000 1496
_exptl_crystal_size_max 0.3
_exptl_crystal_size_mid 0.22
_exptl_crystal_size_min 0.08
_refine_diff_density_max 0.227
_refine_diff_density_min -0.271
_refine_diff_density_rms 0.049
_refine_ls_abs_structure_details
;
 Refined as an inversion twin.
;
_refine_ls_extinction_method none
_refine_ls_goodness_of_fit_ref 0.978
_refine_ls_hydrogen_treatment mixed
_refine_ls_matrix_type full
_refine_ls_number_parameters 384
_refine_ls_number_reflns 5928
_refine_ls_number_restraints 19
_refine_ls_restrained_S_all 0.984
_refine_ls_R_factor_all 0.024
_refine_ls_R_factor_gt 0.0199
_refine_ls_shift/su_max 0.002
_refine_ls_shift/su_mean 0
_refine_ls_structure_factor_coef Fsqd
_refine_ls_weighting_details 'w=1/[\s^2^(Fo^2^)+(0.0175P)^2^] where P=(Fo^2^+2Fc^2^)/3'
_refine_ls_weighting_scheme calc
_refine_ls_wR_factor_gt 0.0377
_refine_ls_wR_factor_ref 0.038
_reflns_Friedel_coverage 0.94
_reflns_Friedel_fraction_full 0.999
_reflns_Friedel_fraction_max 0.999
_reflns_number_gt 5337
_reflns_number_total 5928
_reflns_threshold_expression 'I > 2\s(I)'
_cod_data_source_file c9dt00370c2.cif
_cod_data_source_block complex3
_cod_depositor_comments 'Adding full bibliography for 7049013--7049016.cif.'
_cod_database_code 7049015

loop_
_symmetry_equiv_pos_as_xyz
'x, y, z'
'-x, -y, z+1/2'
'-x+1/2, y, z+1/2'
'x+1/2, -y, z'

loop_
_atom_site_label
_atom_site_type_symbol
_atom_site_fract_x
_atom_site_fract_y
_atom_site_fract_z
_atom_site_U_iso_or_equiv
_atom_site_adp_type
_atom_site_occupancy
_atom_site_site_symmetry_order
_atom_site_calc_flag
_atom_site_refinement_flags_posn
_atom_site_refinement_flags_adp
C1 C 0.6921(4) 0.2275(2) 0.42633(18) 0.0239(8) Uani 1 1 d . .
H1A H 0.596882 0.237667 0.401583 0.029 Uiso 1 1 calc R U
H1B H 0.682296 0.254908 0.469804 0.029 Uiso 1 1 calc R U
C2 C 0.7051(3) 0.1352(2) 0.43855(17) 0.0203(8) Uani 1 1 d . .
C3 C 0.5613(4) 0.1113(2) 0.47705(19) 0.0314(10) Uani 1 1 d . .
H3A H 0.562351 0.052441 0.485698 0.047 Uiso 1 1 calc R U
H3B H 0.471326 0.12532 0.450841 0.047 Uiso 1 1 calc R U
H3C H 0.55862 0.141018 0.519177 0.047 Uiso 1 1 calc R U
C4 C 0.8431(4) 0.1150(3) 0.47964(19) 0.0351(10) Uani 1 1 d . .
H4A H 0.934963 0.132163 0.456016 0.053 Uiso 1 1 calc R U
H4B H 0.846955 0.055917 0.487442 0.053 Uiso 1 1 calc R U
H4C H 0.837127 0.143631 0.522156 0.053 Uiso 1 1 calc R U
C5 C 0.6996(4) 0.0882(2) 0.37405(17) 0.0214(8) Uani 1 1 d . .
H5A H 0.690299 0.029371 0.384639 0.026 Uiso 1 1 calc R U
H5B H 0.606243 0.104401 0.350057 0.026 Uiso 1 1 calc R U
C6 C 0.8281(4) 0.3433(2) 0.40020(16) 0.0175(7) Uani 1 1 d . .
H6 H 0.766994 0.364453 0.434994 0.021 Uiso 1 1 calc R U
C7 C 0.9215(4) 0.40255(19) 0.36538(16) 0.0158(7) Uani 1 1 d . .
C8 C 0.9092(4) 0.4840(2) 0.38656(17) 0.0249(9) Uani 1 1 d . .
H8 H 0.848296 0.496564 0.424048 0.03 Uiso 1 1 calc R U
C9 C 0.9829(5) 0.5454(2) 0.35434(19) 0.0304(9) Uani 1 1 d . .
H9 H 0.975635 0.59981 0.370363 0.036 Uiso 1 1 calc R U
C10 C 1.0686(4) 0.52898(19) 0.29835(17) 0.0242(9) Uani 1 1 d . .
H10 H 1.118315 0.571796 0.275156 0.029 Uiso 1 1 calc R U
C11 C 1.0802(4) 0.4493(2) 0.27697(16) 0.0171(7) Uani 1 1 d . .
C12 C 1.0085(3) 0.38488(18) 0.30934(17) 0.0140(7) Uani 1 1 d . .
C13 C 1.2309(4) 0.4884(2) 0.1827(2) 0.0310(9) Uani 1 1 d . .
H13A H 1.154509 0.529523 0.171 0.046 Uiso 1 1 calc R U
H13B H 1.274352 0.465214 0.142136 0.046 Uiso 1 1 calc R U
H13C H 1.311588 0.513997 0.208861 0.046 Uiso 1 1 calc R U
C14 C 0.8712(4) 0.03522(19) 0.29685(16) 0.0153(7) Uani 1 1 d . .
H14 H 0.822101 -0.014345 0.308714 0.018 Uiso 1 1 calc R U
C15 C 0.9836(4) 0.02959(18) 0.24467(15) 0.0140(7) Uani 1 1 d . .
C16 C 1.0199(4) -0.0491(2) 0.22157(17) 0.0201(8) Uani 1 1 d . .
H16 H 0.972851 -0.095165 0.241551 0.024 Uiso 1 1 calc R U
C17 C 1.1213(4) -0.0611(2) 0.17100(17) 0.0242(9) Uani 1 1 d . .
H17 H 1.147234 -0.114953 0.157717 0.029 Uiso 1 1 calc R U
C18 C 1.1861(4) 0.0055(2) 0.13919(17) 0.0221(8) Uani 1 1 d . .
H18 H 1.254296 -0.002266 0.103296 0.026 Uiso 1 1 calc R U
C19 C 1.1501(4) 0.0826(2) 0.16031(17) 0.0176(8) Uani 1 1 d . .
C20 C 1.0519(4) 0.09696(19) 0.21335(15) 0.0135(7) Uani 1 1 d . .
C21 C 1.3024(4) 0.1444(2) 0.07444(18) 0.0274(9) Uani 1 1 d . .
H21A H 1.389763 0.109975 0.085647 0.041 Uiso 1 1 calc R U
H21B H 1.338179 0.19798 0.059487 0.041 Uiso 1 1 calc R U
H21C H 1.243632 0.118403 0.039001 0.041 Uiso 1 1 calc R U
N1 N 0.8174(3) 0.26632(16) 0.39007(13) 0.0151(6) Uani 1 1 d . .
N2 N 0.8301(3) 0.09877(16) 0.32885(13) 0.0152(6) Uani 1 1 d . .
O1 O 1.0263(2) 0.31064(12) 0.28438(10) 0.0141(5) Uani 1 1 d . .
O2 O 1.0257(2) 0.17379(13) 0.23071(10) 0.0143(5) Uani 1 1 d . .
O3 O 1.1608(2) 0.42468(13) 0.22070(11) 0.0214(6) Uani 1 1 d . .
O4 O 1.2075(2) 0.15438(14) 0.13207(11) 0.0191(5) Uani 1 1 d . .
O5 O 1.3231(2) 0.24118(17) 0.26780(12) 0.0283(6) Uani 1 1 d D .
H5C H 1.4193(15) 0.244(2) 0.2705(16) 0.034 Uiso 1 1 d D U
H5D H 1.286(3) 0.222(2) 0.3022(12) 0.034 Uiso 1 1 d D U
O6 O 1.4048(3) 0.31055(16) 0.15315(12) 0.0266(6) Uani 1 1 d D .
H6A H 1.417(4) 0.336(2) 0.1154(10) 0.032 Uiso 1 1 d D U
H6B H 1.478(3) 0.2957(19) 0.1799(13) 0.032 Uiso 1 1 d D U
O7 O 1.1518(3) 0.33382(17) 0.07952(12) 0.0284(6) Uani 1 1 d D .
H7A H 1.060(3) 0.364(2) 0.0647(18) 0.034 Uiso 1 1 d D U
H7B H 1.201(3) 0.322(2) 0.0441(11) 0.034 Uiso 1 1 d D U
O8 O 0.9069(3) 0.3015(2) 0.15112(14) 0.0467(9) Uani 1 1 d D .
H8A H 0.843(3) 0.286(2) 0.1811(15) 0.056 Uiso 1 1 d D U
H8B H 0.894(4) 0.336(2) 0.1187(15) 0.056 Uiso 1 1 d D U
O20 O 0.5110(3) 0.40085(16) 0.05208(13) 0.0280(6) Uani 1 1 d D .
H20A H 0.473(3) 0.4501(12) 0.0480(19) 0.034 Uiso 1 1 d D U
H20B H 0.6104(16) 0.3987(19) 0.053(2) 0.034 Uiso 1 1 d D U
O21 O 0.2976(3) 0.32127(19) 0.96755(15) 0.0475(8) Uani 1 1 d D .
H21D H 0.380(3) 0.346(2) 0.974(2) 0.057 Uiso 1 1 d D U
H21E H 0.311(4) 0.2758(15) 0.948(2) 0.057 Uiso 1 1 d D U
CL1 Cl 1.15651(9) 0.16447(5) 0.37867(4) 0.02124(19) Uani 1 1 d . .
CL2 Cl 0.66639(8) 0.25758(5) 0.24979(4) 0.01974(18) Uani 1 1 d . .
CL3 Cl 0.86307(10) 0.42649(5) 0.04176(4) 0.02202(19) Uani 1 1 d . .
NI1 Ni 0.92590(4) 0.20828(2) 0.31594(2) 0.01413(9) Uani 1 1 d . .
Y1 Y 1.15312(3) 0.28298(2) 0.18734(2) 0.01356(7) Uani 1 1 d . .

loop_
_atom_site_aniso_label
_atom_site_aniso_U_11
_atom_site_aniso_U_22
_atom_site_aniso_U_33
_atom_site_aniso_U_23
_atom_site_aniso_U_13
_atom_site_aniso_U_12
C1 0.0214(18) 0.026(2) 0.0245(19) 0.0022(17) 0.0135(16) -0.0037(15)
C2 0.0150(18) 0.027(2) 0.0191(18) 0.0069(17) 0.0036(17) -0.0045(14)
C3 0.029(2) 0.040(2) 0.026(2) 0.0079(19) 0.0118(19) -0.0060(18)
C4 0.027(2) 0.057(3) 0.022(2) 0.021(2) 0.0036(19) -0.002(2)
C5 0.0212(18) 0.022(2) 0.021(2) 0.0031(16) 0.0053(16) -0.0064(15)
C6 0.0163(18) 0.024(2) 0.0119(16) -0.0020(15) 0.0000(14) 0.0010(15)
C7 0.0173(18) 0.0163(18) 0.0140(18) -0.0035(15) -0.0033(15) -0.0003(14)
C8 0.032(2) 0.023(2) 0.0194(19) -0.0048(16) 0.0017(18) -0.0001(17)
C9 0.044(2) 0.0160(19) 0.031(2) -0.0079(18) -0.001(2) -0.0014(18)
C10 0.032(2) 0.0140(17) 0.026(2) 0.0049(15) -0.0041(18) -0.0087(16)
C11 0.0186(18) 0.0177(17) 0.0151(17) 0.0015(15) -0.0019(15) -0.0025(15)
C12 0.0130(15) 0.0120(16) 0.0169(17) 0.0024(15) -0.0062(16) 0.0012(12)
C13 0.033(2) 0.0278(19) 0.033(2) 0.021(2) 0.009(2) -0.0049(16)
C14 0.0164(17) 0.0116(17) 0.0180(18) 0.0030(14) -0.0059(14) -0.0025(13)
C15 0.0132(17) 0.0135(17) 0.0153(18) -0.0001(14) -0.0059(15) -0.0016(13)
C16 0.024(2) 0.0137(18) 0.0223(19) 0.0001(16) -0.0088(16) -0.0033(15)
C17 0.029(2) 0.0161(18) 0.027(2) -0.0079(16) -0.0086(16) 0.0051(15)
C18 0.023(2) 0.027(2) 0.0163(19) -0.0074(17) -0.0054(16) 0.0074(16)
C19 0.0143(18) 0.0208(19) 0.0179(17) 0.0001(15) -0.0043(15) 0.0005(15)
C20 0.0142(18) 0.0150(17) 0.0114(16) 0.0001(14) -0.0035(14) 0.0011(13)
C21 0.024(2) 0.039(2) 0.0190(19) 0.0010(18) 0.0103(17) 0.0075(16)
N1 0.0149(14) 0.0178(16) 0.0128(14) 0.0011(12) 0.0027(12) -0.0007(11)
N2 0.0131(14) 0.0178(15) 0.0146(15) 0.0044(12) -0.0021(12) -0.0035(11)
O1 0.0151(13) 0.0103(11) 0.0168(12) 0.0003(10) 0.0043(10) -0.0009(9)
O2 0.0166(12) 0.0134(12) 0.0129(11) -0.0001(10) 0.0020(9) 0.0010(9)
O3 0.0234(13) 0.0168(13) 0.0242(13) 0.0054(11) 0.0070(11) -0.0041(10)
O4 0.0208(13) 0.0219(13) 0.0146(12) 0.0000(10) 0.0077(11) 0.0020(10)
O5 0.0089(12) 0.0524(17) 0.0235(15) 0.0174(13) 0.0027(11) -0.0012(12)
O6 0.0137(12) 0.0415(16) 0.0245(14) 0.0176(13) 0.0002(11) -0.0005(11)
O7 0.0183(13) 0.0491(18) 0.0177(13) 0.0126(13) 0.0080(11) 0.0146(12)
O8 0.0172(14) 0.083(2) 0.0396(18) 0.0443(17) 0.0042(13) 0.0010(15)
O20 0.0222(14) 0.0315(16) 0.0303(15) 0.0084(13) 0.0034(13) 0.0018(11)
O21 0.050(2) 0.055(2) 0.0380(18) -0.0203(16) 0.0247(16) -0.0166(16)
CL1 0.0176(4) 0.0269(5) 0.0192(4) 0.0056(4) -0.0004(4) -0.0012(4)
CL2 0.0128(4) 0.0246(4) 0.0218(4) 0.0049(4) 0.0003(4) -0.0011(3)
CL3 0.0204(4) 0.0270(5) 0.0187(4) -0.0002(4) -0.0023(4) 0.0033(4)
NI1 0.0158(2) 0.01263(19) 0.0139(2) 0.0008(2) 0.00454(19) -0.00220(17)
Y1 0.01017(14) 0.01646(15) 0.01405(14) 0.00386(16) 0.00269(16) 0.00094(13)

loop_
_atom_type_symbol
_atom_type_description
_atom_type_scat_dispersion_real
_atom_type_scat_dispersion_imag
_atom_type_scat_source
C C 0.0033 0.0016 'International Tables Vol C Tables 4.2.6.8 and 6.1.1.4'
H H 0 0 'International Tables Vol C Tables 4.2.6.8 and 6.1.1.4'
N N 0.0061 0.0033 'International Tables Vol C Tables 4.2.6.8 and 6.1.1.4'
O O 0.0106 0.006 'International Tables Vol C Tables 4.2.6.8 and 6.1.1.4'
Cl Cl 0.1484 0.1585 'International Tables Vol C Tables 4.2.6.8 and 6.1.1.4'
Ni Ni 0.3393 1.1124 'International Tables Vol C Tables 4.2.6.8 and 6.1.1.4'
Y Y -2.7962 3.5667 'International Tables Vol C Tables 4.2.6.8 and 6.1.1.4'

loop_
_geom_angle_atom_site_label_1
_geom_angle_atom_site_label_2
_geom_angle_atom_site_label_3
_geom_angle
N1 C1 C2 116.8(3)
N1 C1 H1A 108.1
C2 C1 H1A 108.1
N1 C1 H1B 108.1
C2 C1 H1B 108.1
H1A C1 H1B 107.3
C4 C2 C5 112.8(3)
C4 C2 C1 111.4(3)
C5 C2 C1 111.1(3)
C4 C2 C3 109.2(3)
C5 C2 C3 106.2(3)
C1 C2 C3 105.7(3)
C2 C3 H3A 109.5
C2 C3 H3B 109.5
H3A C3 H3B 109.5
C2 C3 H3C 109.5
H3A C3 H3C 109.5
H3B C3 H3C 109.5
C2 C4 H4A 109.5
C2 C4 H4B 109.5
H4A C4 H4B 109.5
C2 C4 H4C 109.5
H4A C4 H4C 109.5
H4B C4 H4C 109.5
N2 C5 C2 116.5(3)
N2 C5 H5A 108.2
C2 C5 H5A 108.2
N2 C5 H5B 108.2
C2 C5 H5B 108.2
H5A C5 H5B 107.3
N1 C6 C7 128.4(3)
N1 C6 H6 115.8
C7 C6 H6 115.8
C12 C7 C8 119.0(3)
C12 C7 C6 124.3(3)
C8 C7 C6 116.3(3)
C9 C8 C7 121.2(3)
C9 C8 H8 119.4
C7 C8 H8 119.4
C8 C9 C10 120.4(3)
C8 C9 H9 119.8
C10 C9 H9 119.8
C11 C10 C9 118.7(3)
C11 C10 H10 120.7
C9 C10 H10 120.7
C10 C11 C12 122.5(3)
C10 C11 O3 124.4(3)
C12 C11 O3 113.1(3)
O1 C12 C11 117.6(3)
O1 C12 C7 124.3(3)
C11 C12 C7 118.2(3)
O3 C13 H13A 109.5
O3 C13 H13B 109.5
H13A C13 H13B 109.5
O3 C13 H13C 109.5
H13A C13 H13C 109.5
H13B C13 H13C 109.5
N2 C14 C15 127.8(3)
N2 C14 H14 116.1
C15 C14 H14 116.1
C20 C15 C16 118.2(3)
C20 C15 C14 124.7(3)
C16 C15 C14 117.0(3)
C17 C16 C15 121.7(3)
C17 C16 H16 119.1
C15 C16 H16 119.1
C16 C17 C18 120.0(3)
C16 C17 H17 120
C18 C17 H17 120
C19 C18 C17 119.0(3)
C19 C18 H18 120.5
C17 C18 H18 120.5
C18 C19 C20 122.5(3)
C18 C19 O4 124.3(3)
C20 C19 O4 113.3(3)
O2 C20 C19 118.0(3)
O2 C20 C15 123.4(3)
C19 C20 C15 118.6(3)
O4 C21 H21A 109.5
O4 C21 H21B 109.5
H21A C21 H21B 109.5
O4 C21 H21C 109.5
H21A C21 H21C 109.5
H21B C21 H21C 109.5
C6 N1 C1 113.7(3)
C6 N1 NI1 123.3(2)
C1 N1 NI1 121.5(2)
C14 N2 C5 115.9(3)
C14 N2 NI1 123.1(2)
C5 N2 NI1 120.9(2)
C12 O1 NI1 126.54(19)
C12 O1 Y1 124.19(19)
NI1 O1 Y1 108.73(9)
C20 O2 NI1 124.59(19)
C20 O2 Y1 123.76(19)
NI1 O2 Y1 108.82(9)
C11 O3 C13 116.3(3)
C11 O3 Y1 119.26(18)
C13 O3 Y1 124.1(2)
C19 O4 C21 116.3(3)
C19 O4 Y1 117.94(18)
C21 O4 Y1 125.7(2)
Y1 O5 H5C 132(2)
Y1 O5 H5D 116(2)
H5C O5 H5D 111(2)
Y1 O6 H6A 118(2)
Y1 O6 H6B 117(2)
H6A O6 H6B 125(2)
Y1 O7 H7A 117.6(19)
Y1 O7 H7B 134(2)
H7A O7 H7B 106(2)
Y1 O8 H8A 110(3)
Y1 O8 H8B 117(3)
H8A O8 H8B 129(3)
H20A O20 H20B 115(2)
H21D O21 H21E 111(2)
N2 NI1 O1 168.61(10)
N2 NI1 O2 92.53(10)
O1 NI1 O2 76.67(8)
N2 NI1 N1 97.25(11)
O1 NI1 N1 92.93(10)
O2 NI1 N1 167.09(10)
N2 NI1 CL1 91.10(7)
O1 NI1 CL1 92.48(7)
O2 NI1 CL1 89.91(6)
N1 NI1 CL1 98.28(8)
N2 NI1 Y1 130.67(8)
O1 NI1 Y1 38.51(6)
O2 NI1 Y1 38.17(6)
N1 NI1 Y1 131.14(8)
CL1 NI1 Y1 90.70(2)
O2 Y1 O1 65.75(7)
O2 Y1 O8 76.30(9)
O1 Y1 O8 77.79(9)
O2 Y1 O5 79.44(8)
O1 Y1 O5 76.92(8)
O8 Y1 O5 150.39(9)
O2 Y1 O7 129.43(9)
O1 Y1 O7 136.31(8)
O8 Y1 O7 69.67(9)
O5 Y1 O7 139.91(8)
O2 Y1 O6 136.16(8)
O1 Y1 O6 131.76(8)
O8 Y1 O6 139.70(8)
O5 Y1 O6 69.83(8)
O7 Y1 O6 70.34(8)
O2 Y1 O3 131.14(7)
O1 Y1 O3 65.61(7)
O8 Y1 O3 89.36(10)
O5 Y1 O3 94.01(9)
O7 Y1 O3 85.29(9)
O6 Y1 O3 82.64(8)
O2 Y1 O4 66.11(7)
O1 Y1 O4 131.10(7)
O8 Y1 O4 98.81(10)
O5 Y1 O4 86.49(9)
O7 Y1 O4 83.18(9)
O6 Y1 O4 81.17(8)
O3 Y1 O4 162.56(7)
O2 Y1 NI1 33.00(5)
O1 Y1 NI1 32.75(5)
O8 Y1 NI1 75.18(6)
O5 Y1 NI1 75.22(6)
O7 Y1 NI1 144.63(6)
O6 Y1 NI1 145.01(6)
O3 Y1 NI1 98.31(5)
O4 Y1 NI1 98.67(5)

loop_
_geom_bond_atom_site_label_1
_geom_bond_atom_site_label_2
_geom_bond_distance
C1 N1 1.469(4)
C1 C2 1.534(5)
C1 H1A 0.99
C1 H1B 0.99
C2 C4 1.508(5)
C2 C5 1.514(5)
C2 C3 1.536(4)
C3 H3A 0.98
C3 H3B 0.98
C3 H3C 0.98
C4 H4A 0.98
C4 H4B 0.98
C4 H4C 0.98
C5 N2 1.477(4)
C5 H5A 0.99
C5 H5B 0.99
C6 N1 1.280(4)
C6 C7 1.453(5)
C6 H6 0.95
C7 C12 1.397(5)
C7 C8 1.405(5)
C8 C9 1.361(5)
C8 H8 0.95
C9 C10 1.385(5)
C9 H9 0.95
C10 C11 1.378(5)
C10 H10 0.95
C11 C12 1.392(4)
C11 O3 1.399(4)
C12 O1 1.325(3)
C13 O3 1.435(4)
C13 H13A 0.98
C13 H13B 0.98
C13 H13C 0.98
C14 N2 1.277(4)
C14 C15 1.448(4)
C14 H14 0.95
C15 C20 1.407(4)
C15 C16 1.407(4)
C16 C17 1.370(5)
C16 H16 0.95
C17 C18 1.388(5)
C17 H17 0.95
C18 C19 1.370(5)
C18 H18 0.95
C19 C20 1.397(4)
C19 O4 1.400(4)
C20 O2 1.326(4)
C21 O4 1.442(4)
C21 H21A 0.98
C21 H21B 0.98
C21 H21C 0.98
N1 NI1 2.014(3)
N2 NI1 1.998(3)
O1 NI1 1.999(2)
O1 Y1 2.301(2)
O2 NI1 2.013(2)
O2 Y1 2.285(2)
O3 Y1 2.417(2)
O4 Y1 2.430(2)
O5 Y1 2.313(2)
O5 H5C 0.849(13)
O5 H5D 0.830(13)
O6 Y1 2.364(2)
O6 H6A 0.873(13)
O6 H6B 0.873(13)
O7 Y1 2.331(2)
O7 H7A 1.00(3)
O7 H7B 0.858(14)
O8 Y1 2.307(3)
O8 H8A 0.862(13)
O8 H8B 0.870(13)
O20 H20A 0.876(13)
O20 H20B 0.876(13)
O21 H21D 0.836(14)
O21 H21E 0.849(14)
CL1 NI1 2.4980(9)
NI1 Y1 3.4988(5)

loop_
_twin_individual_id
_twin_individual_mass_fraction_refined
_twin_individual_twin_lattice_type
_twin_individual_twin_matrix_11
_twin_individual_twin_matrix_12
_twin_individual_twin_matrix_13
_twin_individual_twin_matrix_21
_twin_individual_twin_matrix_22
_twin_individual_twin_matrix_23
_twin_individual_twin_matrix_31
_twin_individual_twin_matrix_32
_twin_individual_twin_matrix_33
1 0.468(4) ref 1 0 0 0 1 0 0 0 1
2 0.532(4) mt_II -1 0 0 0 -1 0 0 0 -1
